data_7155486
loop_
_publ_author_name
'Mukherjee, Subrata'
'Joseph, Sumi'
'Bhunia, Anup'
'Gonnade, Rajesh G.'
'Yetra, Santhivardhana Reddy'
'Biju, Akkattu T.'

_publ_section_title
;
 Enantioselective synthesis of spiro \g-butyrolactones by N-heterocyclic
 carbene (NHC)-catalyzed formal [3 + 2] annulation of enals with 3-hydroxy
 oxindoles.
;
_journal_issue 9
_journal_name_full 'Organic &amp; biomolecular chemistry'
_journal_page_first 2013
_journal_page_last 2019
_journal_paper_doi 10.1039/c7ob00148g
_journal_volume 15
_journal_year 2017
_chemical_absolute_configuration ad
_chemical_formula_moiety 'C18 H14 Cl N O3'
_chemical_formula_sum 'C18 H14 Cl N O3'
_chemical_formula_weight 327.75
_chemical_name_systematic
;
 ?
;
_space_group_crystal_system monoclinic
_space_group_IT_number 4
_space_group_name_Hall 'P 2yb'
_space_group_name_H-M_alt 'P 1 21 1'
_symmetry_space_group_name_Hall 'P 2yb'
_symmetry_space_group_name_H-M 'P 1 21 1'
_atom_sites_solution_hydrogens geom
_audit_creation_method SHELXL-2013
_audit_update_record
;
2016-06-25 deposited with the CCDC.
2017-02-07 downloaded from the CCDC.
;
_cell_angle_alpha 90
_cell_angle_beta 117.399(6)
_cell_angle_gamma 90
_cell_formula_units_Z 2
_cell_length_a 9.020(4)
_cell_length_b 10.237(4)
_cell_length_c 9.318(4)
_cell_measurement_reflns_used 1020
_cell_measurement_temperature 100(2)
_cell_measurement_theta_max 28.51
_cell_measurement_theta_min 2.46
_cell_volume 763.9(6)
_computing_cell_refinement 'Bruker SAINT'
_computing_data_collection 'Bruker APEX2'
_computing_data_reduction 'Bruker SAINT'
_computing_molecular_graphics 'Bruker SHELXTL'
_computing_publication_material 'Bruker SHELXTL'
_computing_structure_refinement 'SHELXL-2013 (Sheldrick, 2013)'
_computing_structure_solution 'SHELXS-97 (Sheldrick, 2008)'
_diffrn_ambient_temperature 100(2)
_diffrn_measured_fraction_theta_full 0.958
_diffrn_measured_fraction_theta_max 0.987
_diffrn_measurement_device_type 'Bruker APEX-II CCD'
_diffrn_measurement_method '\f and \w scans'
_diffrn_radiation_monochromator graphite
_diffrn_radiation_source 'fine-focus sealed tube'
_diffrn_radiation_type MoK\a
_diffrn_radiation_wavelength 0.71073
_diffrn_reflns_av_R_equivalents 0.0883
_diffrn_reflns_av_unetI/netI 0.1317
_diffrn_reflns_Laue_measured_fraction_full 0.958
_diffrn_reflns_Laue_measured_fraction_max 0.987
_diffrn_reflns_limit_h_max 10
_diffrn_reflns_limit_h_min -10
_diffrn_reflns_limit_k_max 12
_diffrn_reflns_limit_k_min -12
_diffrn_reflns_limit_l_max 11
_diffrn_reflns_limit_l_min -11
_diffrn_reflns_number 9508
_diffrn_reflns_point_group_measured_fraction_full 0.953
_diffrn_reflns_point_group_measured_fraction_max 0.982
_diffrn_reflns_theta_full 25.242
_diffrn_reflns_theta_max 24.982
_diffrn_reflns_theta_min 2.462
_exptl_absorpt_coefficient_mu 0.265
_exptl_absorpt_correction_T_max 0.9490
_exptl_absorpt_correction_T_min 0.8947
_exptl_absorpt_correction_type multi-scan
_exptl_absorpt_process_details SADABS,(BRUKER,2006)
_exptl_crystal_colour COLOURLESS
_exptl_crystal_density_diffrn 1.425
_exptl_crystal_description PLATE
_exptl_crystal_F_000 340
_exptl_crystal_recrystallization_method 'Re-crystallisation from solvent'
_exptl_crystal_size_max 0.430
_exptl_crystal_size_mid 0.310
_exptl_crystal_size_min 0.200
_refine_diff_density_max 0.578
_refine_diff_density_min -0.671
_refine_diff_density_rms 0.128
_refine_ls_abs_structure_details
;
 Flack x determined using 816 quotients [(I+)-(I-)]/[(I+)+(I-)]
 (Parsons and Flack (2004), Acta Cryst. A60, s61).
;
_refine_ls_abs_structure_Flack 0.15(6)
_refine_ls_extinction_method none
_refine_ls_goodness_of_fit_ref 1.122
_refine_ls_hydrogen_treatment constr
_refine_ls_matrix_type full
_refine_ls_number_parameters 209
_refine_ls_number_reflns 2640
_refine_ls_number_restraints 31
_refine_ls_restrained_S_all 1.121
_refine_ls_R_factor_all 0.0691
_refine_ls_R_factor_gt 0.0457
_refine_ls_shift/su_max 0.000
_refine_ls_shift/su_mean 0.000
_refine_ls_structure_factor_coef Fsqd
_refine_ls_weighting_details 'w=1/[\s^2^(Fo^2^)] where P=(Fo^2^+2Fc^2^)/3'
_refine_ls_weighting_scheme calc
_refine_ls_wR_factor_gt 0.1121
_refine_ls_wR_factor_ref 0.1350
_reflns_Friedel_coverage 0.874
_reflns_Friedel_fraction_full 0.946
_reflns_Friedel_fraction_max 0.976
_reflns_number_gt 2245
_reflns_number_total 2640
_reflns_threshold_expression 'I > 2\s(I)'
_cod_data_source_file c7ob00148g2.cif
_cod_data_source_block 18pure_R_210516_0m
_cod_depositor_comments
;
The following automatic conversions were performed:

'_exptl_absorpt_correction_type' value 'MULTI-SCAN' changed to
'multi-scan' according to
/usr/data/users/saulius/crontab/automatic-downloads/rss-feeds/RSC/lib/dictionaries/cif_core.dic
dictionary named 'cif_core.dic' version 2.4.2 from 2011-04-26.

Automatic conversion script
Id: cif_fix_values 4268 2015-11-12 08:31:59Z antanas 

 Adding full bibliography for 7155486.cif.
;
_cod_original_cell_volume 764.0(5)
_cod_database_code 7155486
_shelx_space_group_comment
;
The symmetry employed for this shelxl refinement is uniquely defined
by the following loop, which should always be used as a source of
symmetry information in preference to the above space-group names.
They are only intended as comments.
;
_shelx_estimated_absorpt_t_min 0.895
_shelx_estimated_absorpt_t_max 0.949
_shelxl_version_number 2013-3
_solvent_exptl_crystal_recrystallization_method 'Dichloromethane-Petroleum ether'

loop_
_space_group_symop_operation_xyz
'x, y, z'
'-x, y+1/2, -z'

loop_
_atom_site_label
_atom_site_type_symbol
_atom_site_fract_x
_atom_site_fract_y
_atom_site_fract_z
_atom_site_U_iso_or_equiv
_atom_site_adp_type
_atom_site_occupancy
_atom_site_site_symmetry_order
_atom_site_calc_flag
_atom_site_refinement_flags_posn
_atom_site_refinement_flags_adp
Cl1 Cl -0.04974(17) 0.74994(12) 0.94998(18) 0.0225(4) Uani 1 1 d . .
O1 O 0.4388(4) 0.2022(3) 0.8373(5) 0.0157(8) Uani 1 1 d . .
O2 O 0.4891(4) 0.3904(3) 1.0898(4) 0.0143(8) Uani 1 1 d . .
O3 O 0.7573(5) 0.3830(4) 1.2717(5) 0.0212(9) Uani 1 1 d . .
N1 N 0.1802(6) 0.2992(4) 0.7146(6) 0.0125(10) Uani 1 1 d . .
C1 C 0.3901(6) 0.4195(5) 0.9196(6) 0.0102(11) Uani 1 1 d . U
C2 C 0.3435(7) 0.2920(4) 0.8220(7) 0.0107(11) Uani 1 1 d . U
C3 C 0.1027(7) 0.4087(5) 0.7474(7) 0.0129(11) Uani 1 1 d . .
C4 C 0.2224(6) 0.4786(5) 0.8760(6) 0.0114(11) Uani 1 1 d . U
C5 C 0.1798(7) 0.5861(5) 0.9371(7) 0.0139(11) Uani 1 1 d . U
H5 H 0.2621 0.6358 1.0229 0.017 Uiso 1 1 calc R U
C6 C 0.0126(7) 0.6192(5) 0.8692(7) 0.0148(12) Uani 1 1 d . U
C7 C -0.1072(7) 0.5518(5) 0.7391(7) 0.0144(12) Uani 1 1 d . .
H7 H -0.2207 0.5786 0.6930 0.017 Uiso 1 1 calc R U
C8 C -0.0626(7) 0.4442(5) 0.6749(7) 0.0132(11) Uani 1 1 d . .
H8 H -0.1434 0.3976 0.5847 0.016 Uiso 1 1 calc R U
C9 C 0.6543(7) 0.4099(5) 1.1365(7) 0.0145(12) Uani 1 1 d . .
C10 C 0.6787(7) 0.4624(5) 0.9983(7) 0.0168(12) Uani 1 1 d . .
H10A H 0.7217 0.3936 0.9525 0.020 Uiso 1 1 calc R U
H10B H 0.7580 0.5366 1.0339 0.020 Uiso 1 1 calc R U
C11 C 0.5055(6) 0.5069(5) 0.8746(7) 0.0103(11) Uani 1 1 d . .
H9 H 0.4913 0.5994 0.9003 0.012 Uiso 1 1 calc R U
C12 C 0.4575(6) 0.5003(5) 0.6965(7) 0.0105(11) Uani 1 1 d . .
C13 C 0.3513(7) 0.5933(5) 0.5937(7) 0.0164(12) Uani 1 1 d . .
H13 H 0.3126 0.6618 0.6366 0.020 Uiso 1 1 calc R U
C14 C 0.2996(7) 0.5887(6) 0.4274(7) 0.0218(13) Uani 1 1 d . .
H14 H 0.2257 0.6532 0.3580 0.026 Uiso 1 1 calc R U
C15 C 0.3566(8) 0.4895(6) 0.3645(8) 0.0232(14) Uani 1 1 d . .
H15 H 0.3218 0.4857 0.2516 0.028 Uiso 1 1 calc R U
C16 C 0.4638(7) 0.3966(6) 0.4657(7) 0.0211(13) Uani 1 1 d . .
H16 H 0.5033 0.3290 0.4223 0.025 Uiso 1 1 calc R U
C17 C 0.5145(7) 0.4007(5) 0.6298(7) 0.0169(12) Uani 1 1 d . .
H17 H 0.5884 0.3357 0.6984 0.020 Uiso 1 1 calc R U
C18 C 0.0955(8) 0.2057(6) 0.5847(8) 0.0232(13) Uani 1 1 d . .
H18A H 0.1782 0.1580 0.5644 0.035 Uiso 1 1 calc R U
H18B H 0.0189 0.2522 0.4863 0.035 Uiso 1 1 calc R U
H18C H 0.0322 0.1440 0.6157 0.035 Uiso 1 1 calc R U

loop_
_atom_site_aniso_label
_atom_site_aniso_U_11
_atom_site_aniso_U_22
_atom_site_aniso_U_33
_atom_site_aniso_U_23
_atom_site_aniso_U_13
_atom_site_aniso_U_12
Cl1 0.0225(7) 0.0184(6) 0.0335(9) -0.0050(6) 0.0189(7) 0.0026(5)
O1 0.0154(19) 0.0149(17) 0.018(2) 0.0028(16) 0.0084(18) 0.0012(16)
O2 0.016(2) 0.0180(18) 0.010(2) 0.0037(15) 0.0066(17) 0.0003(15)
O3 0.018(2) 0.023(2) 0.016(3) 0.0030(17) 0.003(2) 0.0009(16)
N1 0.013(2) 0.010(2) 0.017(3) -0.0038(18) 0.008(2) -0.0017(17)
C1 0.011(2) 0.014(2) 0.004(2) -0.0004(19) 0.003(2) 0.0008(18)
C2 0.014(2) 0.008(2) 0.013(3) 0.0038(17) 0.009(2) 0.0017(18)
C3 0.019(3) 0.011(2) 0.016(3) 0.003(2) 0.014(3) 0.001(2)
C4 0.014(2) 0.015(2) 0.010(2) 0.0001(19) 0.010(2) -0.0017(18)
C5 0.015(2) 0.017(2) 0.011(3) 0.0006(19) 0.007(2) -0.0025(19)
C6 0.017(2) 0.017(2) 0.018(3) 0.0022(19) 0.015(2) 0.0012(19)
C7 0.012(3) 0.018(3) 0.019(3) 0.004(2) 0.012(3) 0.003(2)
C8 0.015(3) 0.012(2) 0.012(3) 0.001(2) 0.006(3) -0.0034(19)
C9 0.012(3) 0.012(2) 0.016(3) -0.006(2) 0.003(3) -0.002(2)
C10 0.013(3) 0.019(3) 0.020(3) -0.001(2) 0.009(3) -0.001(2)
C11 0.008(3) 0.011(2) 0.013(3) 0.002(2) 0.006(3) 0.0008(19)
C12 0.007(2) 0.013(2) 0.014(3) -0.001(2) 0.007(2) -0.0031(18)
C13 0.019(3) 0.018(3) 0.017(3) -0.003(2) 0.013(3) -0.002(2)
C14 0.025(3) 0.020(3) 0.018(4) 0.006(2) 0.009(3) 0.005(2)
C15 0.032(4) 0.028(3) 0.015(4) 0.001(2) 0.016(3) 0.000(3)
C16 0.032(4) 0.023(3) 0.019(3) -0.004(3) 0.021(3) 0.000(3)
C17 0.018(3) 0.015(2) 0.023(3) 0.002(2) 0.014(3) 0.001(2)
C18 0.019(3) 0.021(3) 0.020(3) -0.013(3) 0.001(3) -0.001(2)

loop_
_atom_type_symbol
_atom_type_description
_atom_type_scat_dispersion_real
_atom_type_scat_dispersion_imag
_atom_type_scat_source
C C 0.0033 0.0016 'International Tables Vol C Tables 4.2.6.8 and 6.1.1.4'
H H 0.0000 0.0000 'International Tables Vol C Tables 4.2.6.8 and 6.1.1.4'
N N 0.0061 0.0033 'International Tables Vol C Tables 4.2.6.8 and 6.1.1.4'
O O 0.0106 0.0060 'International Tables Vol C Tables 4.2.6.8 and 6.1.1.4'
Cl Cl 0.1484 0.1585 'International Tables Vol C Tables 4.2.6.8 and 6.1.1.4'

loop_
_geom_angle_atom_site_label_1
_geom_angle_atom_site_label_2
_geom_angle_atom_site_label_3
_geom_angle
C9 O2 C1 110.7(4)
C2 N1 C3 111.1(4)
C2 N1 C18 123.9(4)
C3 N1 C18 125.0(5)
O2 C1 C4 114.6(4)
O2 C1 C2 109.7(4)
C4 C1 C2 102.4(4)
O2 C1 C11 105.0(4)
C4 C1 C11 114.1(4)
C2 C1 C11 111.2(4)
O1 C2 N1 126.7(5)
O1 C2 C1 125.8(5)
N1 C2 C1 107.5(4)
C8 C3 C4 121.7(5)
C8 C3 N1 129.2(5)
C4 C3 N1 109.1(4)
C5 C4 C3 121.1(5)
C5 C4 C1 130.6(5)
C3 C4 C1 108.2(4)
C4 C5 C6 117.4(5)
C4 C5 H5 121.3
C6 C5 H5 121.3
C7 C6 C5 121.8(5)
C7 C6 Cl1 118.9(4)
C5 C6 Cl1 119.3(4)
C6 C7 C8 120.4(5)
C6 C7 H7 119.8
C8 C7 H7 119.8
C3 C8 C7 117.4(5)
C3 C8 H8 121.3
C7 C8 H8 121.3
O3 C9 O2 120.3(5)
O3 C9 C10 129.2(5)
O2 C9 C10 110.4(5)
C9 C10 C11 104.6(4)
C9 C10 H10A 110.8
C11 C10 H10A 110.8
C9 C10 H10B 110.8
C11 C10 H10B 110.8
H10A C10 H10B 108.9
C12 C11 C10 119.6(4)
C12 C11 C1 112.2(4)
C10 C11 C1 101.7(4)
C12 C11 H9 107.6
C10 C11 H9 107.6
C1 C11 H9 107.6
C13 C12 C17 118.1(5)
C13 C12 C11 119.3(4)
C17 C12 C11 122.6(5)
C12 C13 C14 121.2(5)
C12 C13 H13 119.4
C14 C13 H13 119.4
C15 C14 C13 119.6(5)
C15 C14 H14 120.2
C13 C14 H14 120.2
C16 C15 C14 119.9(5)
C16 C15 H15 120.1
C14 C15 H15 120.1
C15 C16 C17 120.6(5)
C15 C16 H16 119.7
C17 C16 H16 119.7
C16 C17 C12 120.5(5)
C16 C17 H17 119.7
C12 C17 H17 119.7
N1 C18 H18A 109.5
N1 C18 H18B 109.5
H18A C18 H18B 109.5
N1 C18 H18C 109.5
H18A C18 H18C 109.5
H18B C18 H18C 109.5

loop_
_geom_bond_atom_site_label_1
_geom_bond_atom_site_label_2
_geom_bond_distance
Cl1 C6 1.750(5)
O1 C2 1.222(6)
O2 C9 1.361(6)
O2 C1 1.449(6)
O3 C9 1.204(7)
N1 C2 1.349(7)
N1 C3 1.426(6)
N1 C18 1.454(7)
C1 C4 1.501(7)
C1 C2 1.534(7)
C1 C11 1.569(6)
C3 C8 1.373(8)
C3 C4 1.387(8)
C4 C5 1.373(7)
C5 C6 1.383(7)
C5 H5 0.9500
C6 C7 1.381(8)
C7 C8 1.398(7)
C7 H7 0.9500
C8 H8 0.9500
C9 C10 1.502(8)
C10 C11 1.523(7)
C10 H10A 0.9900
C10 H10B 0.9900
C11 C12 1.511(7)
C11 H9 1.0000
C12 C13 1.377(8)
C12 C17 1.409(7)
C13 C14 1.399(8)
C13 H13 0.9500
C14 C15 1.384(8)
C14 H14 0.9500
C15 C16 1.374(9)
C15 H15 0.9500
C16 C17 1.381(8)
C16 H16 0.9500
C17 H17 0.9500
C18 H18A 0.9800
C18 H18B 0.9800
C18 H18C 0.9800

loop_
_geom_torsion_atom_site_label_1
_geom_torsion_atom_site_label_2
_geom_torsion_atom_site_label_3
_geom_torsion_atom_site_label_4
_geom_torsion
C9 O2 C1 C4 -145.3(4)
C9 O2 C1 C2 100.2(4)
C9 O2 C1 C11 -19.3(5)
C3 N1 C2 O1 171.3(4)
C18 N1 C2 O1 -7.8(8)
C3 N1 C2 C1 -10.3(5)
C18 N1 C2 C1 170.6(5)
O2 C1 C2 O1 -46.5(6)
C4 C1 C2 O1 -168.6(5)
C11 C1 C2 O1 69.1(6)
O2 C1 C2 N1 135.0(4)
C4 C1 C2 N1 12.9(5)
C11 C1 C2 N1 -109.3(5)
C2 N1 C3 C8 -174.5(5)
C18 N1 C3 C8 4.6(8)
C2 N1 C3 C4 3.1(5)
C18 N1 C3 C4 -177.9(5)
C8 C3 C4 C5 0.6(7)
N1 C3 C4 C5 -177.2(4)
C8 C3 C4 C1 -176.5(4)
N1 C3 C4 C1 5.7(5)
O2 C1 C4 C5 53.5(7)
C2 C1 C4 C5 172.2(5)
C11 C1 C4 C5 -67.6(7)
O2 C1 C4 C3 -129.8(4)
C2 C1 C4 C3 -11.1(5)
C11 C1 C4 C3 109.1(5)
C3 C4 C5 C6 2.1(7)
C1 C4 C5 C6 178.4(5)
C4 C5 C6 C7 -3.4(7)
C4 C5 C6 Cl1 176.5(4)
C5 C6 C7 C8 2.0(7)
Cl1 C6 C7 C8 -177.9(4)
C4 C3 C8 C7 -2.0(7)
N1 C3 C8 C7 175.3(4)
C6 C7 C8 C3 0.8(7)
C1 O2 C9 O3 -175.3(4)
C1 O2 C9 C10 3.2(5)
O3 C9 C10 C11 -166.9(5)
O2 C9 C10 C11 14.8(5)
C9 C10 C11 C12 -148.8(4)
C9 C10 C11 C1 -24.6(5)
O2 C1 C11 C12 155.8(4)
C4 C1 C11 C12 -77.9(5)
C2 C1 C11 C12 37.3(6)
O2 C1 C11 C10 26.8(5)
C4 C1 C11 C10 153.1(4)
C2 C1 C11 C10 -91.7(5)
C10 C11 C12 C13 -146.7(5)
C1 C11 C12 C13 94.3(5)
C10 C11 C12 C17 34.5(7)
C1 C11 C12 C17 -84.4(5)
C17 C12 C13 C14 0.7(7)
C11 C12 C13 C14 -178.0(5)
C12 C13 C14 C15 -0.5(8)
C13 C14 C15 C16 -0.1(8)
C14 C15 C16 C17 0.4(8)
C15 C16 C17 C12 -0.1(8)
C13 C12 C17 C16 -0.5(7)
C11 C12 C17 C16 178.3(5)
